data_7015951
loop_
_publ_author_name
'Benjamin, Sophie L.'
'Levason, William'
'Reid, Gillian'
'Rogers, Michael C.'

_publ_section_title
;
 Hybrid dibismuthines and distibines as ligands towards transition
 metal carbonyls.
;
_journal_issue 24
_journal_name_full 'Dalton transactions (Cambridge, England : 2003)'
_journal_page_first 6565
_journal_page_last 6574
_journal_paper_doi 10.1039/c1dt10447k
_journal_volume 40
_journal_year 2011
_chemical_formula_moiety 'C23 H27 N O4 Sb2 W'
_chemical_formula_structural '(C19 H27 N Sb2) (C O)4 W'
_chemical_formula_sum 'C23 H27 N O4 Sb2 W'
_chemical_formula_weight 808.81
_chemical_name_systematic
;
tetracarbonyl-(bis(N-(2-(dimethylstibanyl)benzyl))-methanamine)-tungsten(0)
;
_space_group_IT_number 14
_space_group_name_Hall '-P 2yn'
_symmetry_cell_setting monoclinic
_symmetry_space_group_name_Hall '-P 2yn'
_symmetry_space_group_name_H-M 'P 1 21/n 1'
_atom_sites_solution_hydrogens geom
_atom_sites_solution_primary direct
_atom_sites_solution_secondary difmap
_audit_creation_date 2011-01-14
_audit_creation_method 'SHELXL-97 + hand edit'
_cell_angle_alpha 90.00
_cell_angle_beta 100.494(7)
_cell_angle_gamma 90.00
_cell_formula_units_Z 4
_cell_length_a 8.9364(15)
_cell_length_b 18.427(3)
_cell_length_c 16.230(3)
_cell_measurement_reflns_used 5305
_cell_measurement_temperature 120(2)
_cell_measurement_theta_max 27.48
_cell_measurement_theta_min 2.91
_cell_volume 2627.9(8)
_computing_cell_refinement 'DENZO (Otwinowski & Minor, 1997)'
_computing_data_collection 'COLLECT (Hooft, R.W.W., 1998)'
_computing_data_reduction 'DENZO (Otwinowski & Minor, 1997)'
_computing_structure_refinement 'SHELXL-97 (Sheldrick, 1997)'
_computing_structure_solution 'DIRDIF-99 (Beurskens, 1999)'
_diffrn_ambient_temperature 120(2)
_diffrn_detector_area_resol_mean 9.091
_diffrn_measured_fraction_theta_full 0.989
_diffrn_measured_fraction_theta_max 0.989
_diffrn_measurement_device_type 'Bruker-Nonius 95mm CCD camera on \k-goniostat'
_diffrn_measurement_method '\f & \w scans'
_diffrn_radiation_monochromator graphite
_diffrn_radiation_source 'Bruker-Nonius FR591 rotating anode'
_diffrn_radiation_type MoK\a
_diffrn_radiation_wavelength 0.71073
_diffrn_reflns_av_R_equivalents 0.0283
_diffrn_reflns_av_sigmaI/netI 0.0432
_diffrn_reflns_limit_h_max 11
_diffrn_reflns_limit_h_min -10
_diffrn_reflns_limit_k_max 23
_diffrn_reflns_limit_k_min -20
_diffrn_reflns_limit_l_max 19
_diffrn_reflns_limit_l_min -21
_diffrn_reflns_number 17567
_diffrn_reflns_theta_full 27.50
_diffrn_reflns_theta_max 27.50
_diffrn_reflns_theta_min 3.31
_diffrn_standards_number 0
_exptl_absorpt_coefficient_mu 6.434
_exptl_absorpt_correction_T_max 1.0000
_exptl_absorpt_correction_T_min 0.7791
_exptl_absorpt_correction_type multi-scan
_exptl_absorpt_process_details 'G.M. Sheldrick, (2007). SADABS. Version 2007/2. Bruker AXS Inc.'
_exptl_crystal_colour colourless
_exptl_crystal_density_diffrn 2.044
_exptl_crystal_density_method 'not measured'
_exptl_crystal_description rhomb
_exptl_crystal_F_000 1520
_exptl_crystal_size_max 0.20
_exptl_crystal_size_mid 0.20
_exptl_crystal_size_min 0.19
_refine_diff_density_max 0.669
_refine_diff_density_min -0.841
_refine_diff_density_rms 0.120
_refine_ls_extinction_method none
_refine_ls_goodness_of_fit_ref 1.122
_refine_ls_hydrogen_treatment constr
_refine_ls_matrix_type full
_refine_ls_number_parameters 285
_refine_ls_number_reflns 5975
_refine_ls_number_restraints 0
_refine_ls_restrained_S_all 1.122
_refine_ls_R_factor_all 0.0254
_refine_ls_R_factor_gt 0.0227
_refine_ls_shift/su_max 0.001
_refine_ls_shift/su_mean 0.000
_refine_ls_structure_factor_coef Fsqd
_refine_ls_weighting_details 'w=1/[\s^2^(Fo^2^)+(0.0000P)^2^+1.3614P] where P=(Fo^2^+2Fc^2^)/3'
_refine_ls_weighting_scheme calc
_refine_ls_wR_factor_gt 0.0486
_refine_ls_wR_factor_ref 0.0498
_reflns_number_gt 5576
_reflns_number_total 5975
_reflns_threshold_expression I>2sigma(I)
_cod_data_source_file c1dt10447k.txt
_cod_data_source_block 10mr328
_cod_original_cell_volume 2627.9(7)
_cod_original_sg_symbol_H-M 'P 21/n'
_cod_database_code 7015951

loop_
_symmetry_equiv_pos_as_xyz
'x, y, z'
'-x+1/2, y+1/2, -z+1/2'
'-x, -y, -z'
'x-1/2, -y-1/2, z-1/2'

loop_
_atom_site_label
_atom_site_type_symbol
_atom_site_fract_x
_atom_site_fract_y
_atom_site_fract_z
_atom_site_U_iso_or_equiv
_atom_site_adp_type
_atom_site_occupancy
_atom_site_symmetry_multiplicity
_atom_site_calc_flag
_atom_site_refinement_flags
_atom_site_disorder_assembly
_atom_site_disorder_group
W1 W 0.351274(13) 0.213255(6) 0.254141(7) 0.01407(5) Uani 1 1 d . . .
Sb1 Sb 0.33046(2) 0.111998(11) 0.128918(12) 0.01710(6) Uani 1 1 d . . .
Sb2 Sb 0.32378(2) 0.330893(11) 0.145725(13) 0.01703(6) Uani 1 1 d . . .
O1 O -0.0101(3) 0.21334(13) 0.21623(18) 0.0384(7) Uani 1 1 d . . .
O2 O 0.3718(3) 0.32495(13) 0.40189(16) 0.0361(6) Uani 1 1 d . . .
O3 O 0.3580(3) 0.08891(12) 0.38616(15) 0.0317(6) Uani 1 1 d . . .
O4 O 0.7106(2) 0.19386(12) 0.28882(15) 0.0279(5) Uani 1 1 d . . .
N1 N 0.5472(3) 0.28050(12) 0.04085(16) 0.0163(6) Uani 1 1 d . . .
C1 C 0.5013(4) 0.02993(17) 0.1482(2) 0.0330(8) Uani 1 1 d . . .
H1A H 0.4819 -0.0052 0.1022 0.049 Uiso 1 1 calc R . .
H1B H 0.4991 0.0050 0.2014 0.049 Uiso 1 1 calc R . .
H1C H 0.6014 0.0522 0.1501 0.049 Uiso 1 1 calc R . .
C2 C 0.1325(4) 0.04515(19) 0.1174(2) 0.0354(9) Uani 1 1 d . . .
H2A H 0.0436 0.0725 0.0893 0.053 Uiso 1 1 calc R . .
H2B H 0.1170 0.0304 0.1732 0.053 Uiso 1 1 calc R . .
H2C H 0.1461 0.0020 0.0843 0.053 Uiso 1 1 calc R . .
C3 C 0.3308(3) 0.13009(16) -0.00133(18) 0.0183(6) Uani 1 1 d . . .
C4 C 0.2132(3) 0.10194(16) -0.0604(2) 0.0232(7) Uani 1 1 d . . .
H4 H 0.1293 0.0794 -0.0421 0.028 Uiso 1 1 calc R . .
C5 C 0.2156(4) 0.10599(17) -0.1451(2) 0.0267(8) Uani 1 1 d . . .
H5 H 0.1328 0.0874 -0.1846 0.032 Uiso 1 1 calc R . .
C6 C 0.3383(4) 0.13708(17) -0.1722(2) 0.0260(7) Uani 1 1 d . . .
H6 H 0.3418 0.1389 -0.2303 0.031 Uiso 1 1 calc R . .
C7 C 0.4566(3) 0.16562(16) -0.1141(2) 0.0224(7) Uani 1 1 d . . .
H7 H 0.5414 0.1866 -0.1330 0.027 Uiso 1 1 calc R . .
C8 C 0.4539(3) 0.16414(15) -0.02851(19) 0.0170(6) Uani 1 1 d . . .
C9 C 0.5801(3) 0.20224(16) 0.03052(19) 0.0179(6) Uani 1 1 d . . .
H9A H 0.5947 0.1782 0.0860 0.021 Uiso 1 1 calc R . .
H9B H 0.6761 0.1975 0.0087 0.021 Uiso 1 1 calc R . .
C10 C 0.5306(4) 0.31973(17) -0.03943(19) 0.0242(7) Uani 1 1 d . . .
H10A H 0.5147 0.3715 -0.0300 0.036 Uiso 1 1 calc R . .
H10B H 0.4430 0.3004 -0.0785 0.036 Uiso 1 1 calc R . .
H10C H 0.6230 0.3134 -0.0632 0.036 Uiso 1 1 calc R . .
C11 C 0.6723(3) 0.31274(16) 0.10022(19) 0.0181(6) Uani 1 1 d . . .
H11A H 0.7665 0.3109 0.0763 0.022 Uiso 1 1 calc R . .
H11B H 0.6897 0.2840 0.1526 0.022 Uiso 1 1 calc R . .
C12 C 0.6394(3) 0.39031(16) 0.12008(19) 0.0193(7) Uani 1 1 d . . .
C13 C 0.7480(3) 0.44374(18) 0.1193(2) 0.0249(7) Uani 1 1 d . . .
H13 H 0.8412 0.4315 0.1024 0.030 Uiso 1 1 calc R . .
C14 C 0.7242(4) 0.51407(18) 0.1423(2) 0.0323(8) Uani 1 1 d . . .
H14 H 0.8019 0.5494 0.1428 0.039 Uiso 1 1 calc R . .
C15 C 0.5891(4) 0.53330(17) 0.1644(2) 0.0296(8) Uani 1 1 d . . .
H15 H 0.5731 0.5816 0.1811 0.036 Uiso 1 1 calc R . .
C16 C 0.4750(4) 0.48128(16) 0.16205(19) 0.0246(7) Uani 1 1 d . . .
H16 H 0.3798 0.4949 0.1755 0.029 Uiso 1 1 calc R . .
C17 C 0.4985(3) 0.40991(16) 0.14032(18) 0.0175(6) Uani 1 1 d . . .
C18 C 0.1885(3) 0.32559(19) 0.0234(2) 0.0294(8) Uani 1 1 d . . .
H18A H 0.0816 0.3184 0.0279 0.044 Uiso 1 1 calc R . .
H18B H 0.2228 0.2850 -0.0074 0.044 Uiso 1 1 calc R . .
H18C H 0.1988 0.3710 -0.0065 0.044 Uiso 1 1 calc R . .
C19 C 0.1701(4) 0.40197(18) 0.1946(2) 0.0320(8) Uani 1 1 d . . .
H19A H 0.1469 0.4440 0.1575 0.048 Uiso 1 1 calc R . .
H19B H 0.2176 0.4184 0.2507 0.048 Uiso 1 1 calc R . .
H19C H 0.0758 0.3758 0.1978 0.048 Uiso 1 1 calc R . .
C20 C 0.1197(4) 0.21423(16) 0.2311(2) 0.0216(7) Uani 1 1 d . . .
C21 C 0.3650(3) 0.28423(16) 0.3467(2) 0.0213(7) Uani 1 1 d . . .
C22 C 0.3535(3) 0.13393(17) 0.3363(2) 0.0204(7) Uani 1 1 d . . .
C23 C 0.5815(4) 0.20354(16) 0.27402(19) 0.0188(7) Uani 1 1 d . . .

loop_
_atom_site_aniso_label
_atom_site_aniso_U_11
_atom_site_aniso_U_22
_atom_site_aniso_U_33
_atom_site_aniso_U_23
_atom_site_aniso_U_13
_atom_site_aniso_U_12
W1 0.01440(7) 0.01530(8) 0.01303(8) 0.00045(4) 0.00383(5) -0.00088(4)
Sb1 0.02050(11) 0.01579(12) 0.01508(11) -0.00069(8) 0.00342(8) -0.00162(8)
Sb2 0.01628(10) 0.01610(12) 0.01864(12) 0.00363(8) 0.00294(8) 0.00203(8)
O1 0.0186(13) 0.0522(18) 0.0451(18) -0.0052(12) 0.0080(11) -0.0013(11)
O2 0.0337(13) 0.0416(15) 0.0360(16) -0.0222(13) 0.0140(11) -0.0091(12)
O3 0.0386(13) 0.0268(13) 0.0298(14) 0.0102(11) 0.0066(11) -0.0058(11)
O4 0.0167(11) 0.0338(13) 0.0326(14) 0.0074(11) 0.0028(10) 0.0008(10)
N1 0.0181(13) 0.0166(14) 0.0130(14) 0.0031(10) -0.0002(10) -0.0015(10)
C1 0.049(2) 0.0219(18) 0.028(2) 0.0013(15) 0.0075(16) 0.0115(17)
C2 0.042(2) 0.035(2) 0.030(2) -0.0028(16) 0.0090(16) -0.0227(17)
C3 0.0242(15) 0.0171(16) 0.0132(16) -0.0029(12) 0.0025(12) 0.0064(13)
C4 0.0242(16) 0.0215(17) 0.0220(18) -0.0005(14) -0.0006(13) 0.0029(13)
C5 0.0362(18) 0.0228(18) 0.0163(17) -0.0047(14) -0.0080(14) 0.0044(15)
C6 0.0397(19) 0.0225(18) 0.0155(17) -0.0005(14) 0.0046(14) 0.0091(15)
C7 0.0274(16) 0.0203(17) 0.0201(18) -0.0002(13) 0.0057(13) 0.0050(14)
C8 0.0193(14) 0.0137(15) 0.0177(17) 0.0002(12) 0.0025(12) 0.0070(12)
C9 0.0182(15) 0.0213(16) 0.0157(16) 0.0024(13) 0.0075(12) 0.0030(13)
C10 0.0315(17) 0.0240(18) 0.0171(17) 0.0078(14) 0.0045(13) -0.0003(14)
C11 0.0140(14) 0.0242(17) 0.0158(16) 0.0031(13) 0.0022(11) -0.0035(13)
C12 0.0207(15) 0.0205(16) 0.0141(16) 0.0071(12) -0.0037(12) -0.0037(13)
C13 0.0224(16) 0.0299(19) 0.0201(18) 0.0074(14) -0.0027(13) -0.0067(14)
C14 0.040(2) 0.0239(19) 0.028(2) 0.0080(15) -0.0063(15) -0.0132(16)
C15 0.046(2) 0.0157(17) 0.0238(19) 0.0041(14) -0.0031(15) -0.0017(16)
C16 0.0364(18) 0.0175(17) 0.0183(17) 0.0056(13) 0.0010(14) 0.0002(14)
C17 0.0229(15) 0.0169(16) 0.0111(15) 0.0047(12) -0.0009(12) -0.0012(13)
C18 0.0258(17) 0.035(2) 0.0240(19) 0.0061(15) -0.0039(14) 0.0011(15)
C19 0.0304(18) 0.0257(19) 0.043(2) 0.0036(16) 0.0147(16) 0.0116(15)
C20 0.0214(17) 0.0209(19) 0.0232(19) -0.0007(13) 0.0057(13) -0.0032(13)
C21 0.0174(16) 0.0233(19) 0.025(2) 0.0013(14) 0.0096(13) -0.0052(12)
C22 0.0187(15) 0.0186(16) 0.0238(18) -0.0025(14) 0.0034(13) -0.0025(13)
C23 0.0269(18) 0.0144(15) 0.0154(17) 0.0014(12) 0.0051(13) -0.0040(13)

loop_
_atom_type_symbol
_atom_type_description
_atom_type_scat_dispersion_real
_atom_type_scat_dispersion_imag
_atom_type_scat_source
C C 0.0033 0.0016 'International Tables Vol C Tables 4.2.6.8 and 6.1.1.4'
H H 0.0000 0.0000 'International Tables Vol C Tables 4.2.6.8 and 6.1.1.4'
N N 0.0061 0.0033 'International Tables Vol C Tables 4.2.6.8 and 6.1.1.4'
O O 0.0106 0.0060 'International Tables Vol C Tables 4.2.6.8 and 6.1.1.4'
Sb Sb -0.5866 1.5461 'International Tables Vol C Tables 4.2.6.8 and 6.1.1.4'
W W -0.8490 6.8722 'International Tables Vol C Tables 4.2.6.8 and 6.1.1.4'

loop_
_geom_angle_atom_site_label_1
_geom_angle_atom_site_label_2
_geom_angle_atom_site_label_3
_geom_angle
_geom_angle_site_symmetry_1
_geom_angle_site_symmetry_3
_geom_angle_publ_flag
C22 W1 C21 89.15(13) . . ?
C22 W1 C23 86.68(12) . . ?
C21 W1 C23 90.95(12) . . ?
C22 W1 C20 90.88(12) . . ?
C21 W1 C20 93.09(12) . . ?
C23 W1 C20 175.25(12) . . ?
C22 W1 Sb1 89.30(9) . . ?
C21 W1 Sb1 178.41(9) . . ?
C23 W1 Sb1 89.30(9) . . ?
C20 W1 Sb1 86.59(9) . . ?
C22 W1 Sb2 174.07(9) . . ?
C21 W1 Sb2 87.20(9) . . ?
C23 W1 Sb2 98.03(8) . . ?
C20 W1 Sb2 84.67(9) . . ?
Sb1 W1 Sb2 94.325(14) . . ?
C1 Sb1 C2 99.41(14) . . ?
C1 Sb1 C3 97.23(12) . . ?
C2 Sb1 C3 98.83(13) . . ?
C1 Sb1 W1 115.09(10) . . ?
C2 Sb1 W1 113.64(10) . . ?
C3 Sb1 W1 127.90(8) . . ?
C18 Sb2 C17 106.65(12) . . ?
C18 Sb2 C19 94.55(14) . . ?
C17 Sb2 C19 96.89(12) . . ?
C18 Sb2 W1 121.66(9) . . ?
C17 Sb2 W1 125.05(7) . . ?
C19 Sb2 W1 103.33(10) . . ?
C11 N1 C10 109.0(2) . . ?
C11 N1 C9 109.0(2) . . ?
C10 N1 C9 111.5(2) . . ?
Sb1 C1 H1A 109.5 . . ?
Sb1 C1 H1B 109.5 . . ?
H1A C1 H1B 109.5 . . ?
Sb1 C1 H1C 109.5 . . ?
H1A C1 H1C 109.5 . . ?
H1B C1 H1C 109.5 . . ?
Sb1 C2 H2A 109.5 . . ?
Sb1 C2 H2B 109.5 . . ?
H2A C2 H2B 109.5 . . ?
Sb1 C2 H2C 109.5 . . ?
H2A C2 H2C 109.5 . . ?
H2B C2 H2C 109.5 . . ?
C4 C3 C8 119.2(3) . . ?
C4 C3 Sb1 119.1(2) . . ?
C8 C3 Sb1 121.4(2) . . ?
C5 C4 C3 121.3(3) . . ?
C5 C4 H4 119.3 . . ?
C3 C4 H4 119.3 . . ?
C6 C5 C4 119.8(3) . . ?
C6 C5 H5 120.1 . . ?
C4 C5 H5 120.1 . . ?
C5 C6 C7 119.6(3) . . ?
C5 C6 H6 120.2 . . ?
C7 C6 H6 120.2 . . ?
C6 C7 C8 121.4(3) . . ?
C6 C7 H7 119.3 . . ?
C8 C7 H7 119.3 . . ?
C7 C8 C3 118.6(3) . . ?
C7 C8 C9 118.4(3) . . ?
C3 C8 C9 123.0(3) . . ?
N1 C9 C8 112.4(2) . . ?
N1 C9 H9A 109.1 . . ?
C8 C9 H9A 109.1 . . ?
N1 C9 H9B 109.1 . . ?
C8 C9 H9B 109.1 . . ?
H9A C9 H9B 107.9 . . ?
N1 C10 H10A 109.5 . . ?
N1 C10 H10B 109.5 . . ?
H10A C10 H10B 109.5 . . ?
N1 C10 H10C 109.5 . . ?
H10A C10 H10C 109.5 . . ?
H10B C10 H10C 109.5 . . ?
N1 C11 C12 111.8(2) . . ?
N1 C11 H11A 109.3 . . ?
C12 C11 H11A 109.3 . . ?
N1 C11 H11B 109.3 . . ?
C12 C11 H11B 109.3 . . ?
H11A C11 H11B 107.9 . . ?
C13 C12 C17 118.6(3) . . ?
C13 C12 C11 120.6(3) . . ?
C17 C12 C11 120.8(3) . . ?
C14 C13 C12 121.6(3) . . ?
C14 C13 H13 119.2 . . ?
C12 C13 H13 119.2 . . ?
C15 C14 C13 120.2(3) . . ?
C15 C14 H14 119.9 . . ?
C13 C14 H14 119.9 . . ?
C14 C15 C16 119.4(3) . . ?
C14 C15 H15 120.3 . . ?
C16 C15 H15 120.3 . . ?
C17 C16 C15 120.9(3) . . ?
C17 C16 H16 119.5 . . ?
C15 C16 H16 119.5 . . ?
C16 C17 C12 119.1(3) . . ?
C16 C17 Sb2 119.2(2) . . ?
C12 C17 Sb2 121.6(2) . . ?
Sb2 C18 H18A 109.5 . . ?
Sb2 C18 H18B 109.5 . . ?
H18A C18 H18B 109.5 . . ?
Sb2 C18 H18C 109.5 . . ?
H18A C18 H18C 109.5 . . ?
H18B C18 H18C 109.5 . . ?
Sb2 C19 H19A 109.5 . . ?
Sb2 C19 H19B 109.5 . . ?
H19A C19 H19B 109.5 . . ?
Sb2 C19 H19C 109.5 . . ?
H19A C19 H19C 109.5 . . ?
H19B C19 H19C 109.5 . . ?
O1 C20 W1 177.9(3) . . ?
O2 C21 W1 178.7(3) . . ?
O3 C22 W1 177.8(3) . . ?
O4 C23 W1 175.1(3) . . ?

loop_
_geom_bond_atom_site_label_1
_geom_bond_atom_site_label_2
_geom_bond_distance
_geom_bond_site_symmetry_2
_geom_bond_publ_flag
W1 C22 1.976(3) . ?
W1 C21 1.978(3) . ?
W1 C23 2.032(3) . ?
W1 C20 2.035(3) . ?
W1 Sb1 2.7402(4) . ?
W1 Sb2 2.7745(4) . ?
Sb1 C1 2.131(3) . ?
Sb1 C2 2.136(3) . ?
Sb1 C3 2.141(3) . ?
Sb2 C18 2.130(3) . ?
Sb2 C17 2.149(3) . ?
Sb2 C19 2.151(3) . ?
O1 C20 1.141(4) . ?
O2 C21 1.162(4) . ?
O3 C22 1.155(4) . ?
O4 C23 1.148(3) . ?
N1 C11 1.463(3) . ?
N1 C10 1.474(4) . ?
N1 C9 1.487(3) . ?
C1 H1A 0.9800 . ?
C1 H1B 0.9800 . ?
C1 H1C 0.9800 . ?
C2 H2A 0.9800 . ?
C2 H2B 0.9800 . ?
C2 H2C 0.9800 . ?
C3 C4 1.388(4) . ?
C3 C8 1.405(4) . ?
C4 C5 1.382(4) . ?
C4 H4 0.9500 . ?
C5 C6 1.379(4) . ?
C5 H5 0.9500 . ?
C6 C7 1.386(4) . ?
C6 H6 0.9500 . ?
C7 C8 1.394(4) . ?
C7 H7 0.9500 . ?
C8 C9 1.513(4) . ?
C9 H9A 0.9900 . ?
C9 H9B 0.9900 . ?
C10 H10A 0.9800 . ?
C10 H10B 0.9800 . ?
C10 H10C 0.9800 . ?
C11 C12 1.506(4) . ?
C11 H11A 0.9900 . ?
C11 H11B 0.9900 . ?
C12 C13 1.384(4) . ?
C12 C17 1.405(4) . ?
C13 C14 1.376(5) . ?
C13 H13 0.9500 . ?
C14 C15 1.367(5) . ?
C14 H14 0.9500 . ?
C15 C16 1.395(4) . ?
C15 H15 0.9500 . ?
C16 C17 1.387(4) . ?
C16 H16 0.9500 . ?
C18 H18A 0.9800 . ?
C18 H18B 0.9800 . ?
C18 H18C 0.9800 . ?
C19 H19A 0.9800 . ?
C19 H19B 0.9800 . ?
C19 H19C 0.9800 . ?

loop_
_geom_contact_atom_site_label_1
_geom_contact_atom_site_label_2
_geom_contact_distance
_geom_contact_site_symmetry_1
_geom_contact_site_symmetry_2
_geom_contact_publ_flag
Sb1 N1 4.055(2) . . ?
Sb2 N1 2.997(3) . . ?
Sb1 Sb2 4.0439(6) . . ?
W1 N1 4.335(3) . . ?

loop_
_geom_torsion_atom_site_label_1
_geom_torsion_atom_site_label_2
_geom_torsion_atom_site_label_3
_geom_torsion_atom_site_label_4
_geom_torsion
_geom_torsion_site_symmetry_1
_geom_torsion_site_symmetry_2
_geom_torsion_site_symmetry_3
_geom_torsion_site_symmetry_4
_geom_torsion_publ_flag
C8 C9 N1 C11 178.6(2) . . . . ?
C9 N1 C11 C12 -174.5(2) . . . . ?
